data_7106439
loop_
_publ_author_name
'Suhan, Natalie D.'
'Allen, Laura'
'Gharib, Mireille T.'
'Viljoen, Elizabeth'
'Vella, Sarah J.'
'Loeb, Stephen J.'

_publ_section_title
;
 Colour coding the co-conformations of a [2]rotaxane flip-switch
;
_journal_coden_ASTM CHCOFS
_journal_name_full
;
 Chemical Communications (Cambridge, United Kingdom)
;
_journal_page_first 5991
_journal_paper_doi 10.1039/c1cc10948k
_journal_volume 47
_journal_year 2011
_chemical_formula_sum 'C92 H126 F12 N6 O27 S4'
_chemical_formula_weight 2104.23
_space_group_IT_number 14
_symmetry_cell_setting monoclinic
_symmetry_space_group_name_Hall '-P 2ybc'
_symmetry_space_group_name_H-M 'P 1 21/c 1'
_atom_sites_solution_hydrogens geom
_atom_sites_solution_primary direct
_atom_sites_solution_secondary difmap
_audit_creation_method SHELXL-97
_cell_angle_alpha 90.00
_cell_angle_beta 96.962(2)
_cell_angle_gamma 90.00
_cell_formula_units_Z 4
_cell_length_a 13.8446(17)
_cell_length_b 36.778(4)
_cell_length_c 20.786(3)
_cell_measurement_reflns_used 788
_cell_measurement_temperature 173(2)
_cell_measurement_theta_max 25.00
_cell_measurement_theta_min 2.32
_cell_volume 10506(2)
_computing_cell_refinement 'Bruker SAINT'
_computing_data_collection 'Bruker SMART'
_computing_data_reduction 'Bruker SHELXTL XPREP'
_computing_molecular_graphics 'Bruker SHELXTL XP'
_computing_publication_material 'Bruker SHELXTL XCIF'
_computing_structure_refinement 'SHELXL-97 (Sheldrick, 1997)'
_computing_structure_solution 'SHELXS-97 (Sheldrick, 1997)'
_diffrn_ambient_temperature 173(2)
_diffrn_measured_fraction_theta_full 0.998
_diffrn_measured_fraction_theta_max 0.998
_diffrn_measurement_device_type 'Bruker APEX-I CCD'
_diffrn_measurement_method 'phi and omega scans'
_diffrn_radiation_monochromator graphite
_diffrn_radiation_source 'fine-focus sealed tube'
_diffrn_radiation_type MoK\a
_diffrn_radiation_wavelength 0.71073
_diffrn_reflns_av_R_equivalents 0.1992
_diffrn_reflns_av_sigmaI/netI 0.1698
_diffrn_reflns_limit_h_max 16
_diffrn_reflns_limit_h_min -16
_diffrn_reflns_limit_k_max 43
_diffrn_reflns_limit_k_min -43
_diffrn_reflns_limit_l_max 24
_diffrn_reflns_limit_l_min -24
_diffrn_reflns_number 100488
_diffrn_reflns_theta_full 25.00
_diffrn_reflns_theta_max 25.00
_diffrn_reflns_theta_min 2.32
_exptl_absorpt_coefficient_mu 0.186
_exptl_absorpt_correction_T_max 0.7457
_exptl_absorpt_correction_T_min 0.6268
_exptl_absorpt_correction_type empirical
_exptl_absorpt_process_details sadabs
_exptl_crystal_colour purple
_exptl_crystal_density_diffrn 1.330
_exptl_crystal_density_method 'not measured'
_exptl_crystal_description prism
_exptl_crystal_F_000 4432
_exptl_crystal_size_max 0.28
_exptl_crystal_size_mid 0.14
_exptl_crystal_size_min 0.12
_refine_diff_density_max 0.397
_refine_diff_density_min -0.322
_refine_diff_density_rms 0.067
_refine_ls_extinction_method none
_refine_ls_goodness_of_fit_ref 1.000
_refine_ls_hydrogen_treatment constr
_refine_ls_matrix_type full
_refine_ls_number_parameters 1325
_refine_ls_number_reflns 18466
_refine_ls_number_restraints 348
_refine_ls_restrained_S_all 0.999
_refine_ls_R_factor_all 0.2350
_refine_ls_R_factor_gt 0.0990
_refine_ls_shift/su_max 0.000
_refine_ls_shift/su_mean 0.000
_refine_ls_structure_factor_coef Fsqd
_refine_ls_weighting_details 'calc w=1/[\s^2^(Fo^2^)+(0.0615P)^2^+34.0025P] where P=(Fo^2^+2Fc^2^)/3'
_refine_ls_weighting_scheme calc
_refine_ls_wR_factor_gt 0.2029
_refine_ls_wR_factor_ref 0.2715
_reflns_number_gt 7330
_reflns_number_total 18466
_reflns_threshold_expression >2sigma(I)
_cod_data_source_file c1cc10948k.txt
_cod_data_source_block la4b
_cod_original_sg_symbol_H-M P2(1)/c
_cod_database_code 7106439

loop_
_symmetry_equiv_pos_as_xyz
'x, y, z'
'-x, y+1/2, -z+1/2'
'-x, -y, -z'
'x, -y-1/2, z-1/2'

loop_
_atom_site_label
_atom_site_type_symbol
_atom_site_fract_x
_atom_site_fract_y
_atom_site_fract_z
_atom_site_U_iso_or_equiv
_atom_site_adp_type
_atom_site_occupancy
_atom_site_symmetry_multiplicity
_atom_site_calc_flag
_atom_site_refinement_flags
_atom_site_disorder_assembly
_atom_site_disorder_group
N1 N -0.3351(4) 0.83976(14) 0.4799(3) 0.0290(13) Uani 1 1 d . . .
N2 N 0.1189(4) 0.75473(14) 0.4897(3) 0.0281(13) Uani 1 1 d . . .
N3 N 0.3834(4) 0.74201(15) 0.5514(3) 0.0310(14) Uani 1 1 d . . .
N4 N 0.8371(4) 0.65713(15) 0.5625(3) 0.0331(14) Uani 1 1 d . . .
C1 C -0.3262(8) 1.0288(3) 0.5833(5) 0.095(4) Uani 1 1 d . . .
H1A H -0.3060 1.0543 0.5884 0.143 Uiso 1 1 calc R . .
H1B H -0.2866 1.0139 0.6155 0.143 Uiso 1 1 calc R . .
H1C H -0.3949 1.0266 0.5896 0.143 Uiso 1 1 calc R . .
C2 C -0.2026(6) 1.0165(2) 0.5082(6) 0.102(4) Uani 1 1 d . . .
H2A H -0.1921 1.0088 0.4645 0.153 Uiso 1 1 calc R . .
H2B H -0.1682 1.0000 0.5401 0.153 Uiso 1 1 calc R . .
H2C H -0.1779 1.0413 0.5160 0.153 Uiso 1 1 calc R . .
C3 C -0.3668(7) 1.0403(2) 0.4633(5) 0.083(3) Uani 1 1 d . . .
H3A H -0.3564 1.0318 0.4200 0.125 Uiso 1 1 calc R . .
H3B H -0.3427 1.0653 0.4694 0.125 Uiso 1 1 calc R . .
H3C H -0.4365 1.0397 0.4677 0.125 Uiso 1 1 calc R . .
C4 C -0.3119(6) 1.0157(2) 0.5145(5) 0.062(3) Uani 1 1 d . . .
C5 C -0.3460(5) 0.9754(2) 0.5071(4) 0.051(2) Uani 1 1 d . . .
C6 C -0.3312(6) 0.9504(2) 0.5572(4) 0.055(2) Uani 1 1 d . . .
H6A H -0.3019 0.9583 0.5985 0.066 Uiso 1 1 calc R . .
C7 C -0.3575(6) 0.9143(2) 0.5488(4) 0.051(2) Uani 1 1 d . . .
H7A H -0.3461 0.8981 0.5846 0.061 Uiso 1 1 calc R . .
C8 C -0.3998(5) 0.9013(2) 0.4902(3) 0.0341(18) Uani 1 1 d . . .
C9 C -0.4155(5) 0.9258(2) 0.4403(4) 0.047(2) Uani 1 1 d . . .
H9A H -0.4445 0.9177 0.3990 0.057 Uiso 1 1 calc R . .
C10 C -0.3901(6) 0.9619(2) 0.4488(4) 0.056(2) Uani 1 1 d . . .
H10A H -0.4036 0.9781 0.4133 0.068 Uiso 1 1 calc R . .
C11 C -0.4256(4) 0.86163(18) 0.4794(3) 0.0358(18) Uani 1 1 d . . .
H11A H -0.4633 0.8530 0.5139 0.043 Uiso 1 1 calc R . .
H11B H -0.4665 0.8587 0.4372 0.043 Uiso 1 1 calc R . .
C12 C -0.2842(5) 0.84303(19) 0.4292(3) 0.0353(18) Uani 1 1 d . . .
H12A H -0.3086 0.8576 0.3931 0.042 Uiso 1 1 calc R . .
C13 C -0.1976(5) 0.82543(18) 0.4292(3) 0.0331(17) Uani 1 1 d . . .
H13A H -0.1619 0.8280 0.3932 0.040 Uiso 1 1 calc R . .
C14 C -0.1606(5) 0.80363(17) 0.4814(3) 0.0259(16) Uani 1 1 d . . .
C15 C -0.2169(5) 0.80007(18) 0.5311(4) 0.0364(18) Uani 1 1 d . . .
H15A H -0.1961 0.7846 0.5666 0.044 Uiso 1 1 calc R . .
C16 C -0.3030(5) 0.81878(19) 0.5298(3) 0.0360(18) Uani 1 1 d . . .
H16A H -0.3401 0.8166 0.5652 0.043 Uiso 1 1 calc R . .
C17 C -0.0633(4) 0.78540(18) 0.4840(3) 0.0284(16) Uani 1 1 d . . .
C18 C 0.0015(5) 0.79551(18) 0.4406(3) 0.0301(17) Uani 1 1 d . . .
H18A H -0.0168 0.8134 0.4085 0.036 Uiso 1 1 calc R . .
C19 C 0.0914(5) 0.77959(18) 0.4445(3) 0.0312(17) Uani 1 1 d . . .
H19A H 0.1349 0.7864 0.4146 0.037 Uiso 1 1 calc R . .
C20 C 0.0576(5) 0.74412(18) 0.5318(3) 0.0334(17) Uani 1 1 d . . .
H20A H 0.0779 0.7261 0.5632 0.040 Uiso 1 1 calc R . .
C21 C -0.0340(5) 0.75907(18) 0.5300(3) 0.0310(17) Uani 1 1 d . . .
H21A H -0.0766 0.7514 0.5599 0.037 Uiso 1 1 calc R . .
C22 C 0.2173(4) 0.73870(19) 0.4937(3) 0.0336(18) Uani 1 1 d . . .
H22A H 0.2430 0.7412 0.4515 0.040 Uiso 1 1 calc R . .
H22B H 0.2145 0.7125 0.5042 0.040 Uiso 1 1 calc R . .
C23 C 0.2838(4) 0.75841(18) 0.5464(3) 0.0321(17) Uani 1 1 d . . .
H23A H 0.2871 0.7846 0.5356 0.039 Uiso 1 1 calc R . .
H23B H 0.2575 0.7562 0.5884 0.039 Uiso 1 1 calc R . .
C24 C 0.4426(5) 0.75257(18) 0.5084(3) 0.0306(17) Uani 1 1 d . . .
H24A H 0.4221 0.7702 0.4763 0.037 Uiso 1 1 calc R . .
C25 C 0.5344(5) 0.73714(18) 0.5120(3) 0.0322(17) Uani 1 1 d . . .
H25A H 0.5769 0.7445 0.4819 0.039 Uiso 1 1 calc R . .
C26 C 0.5659(5) 0.71142(17) 0.5580(3) 0.0254(16) Uani 1 1 d . . .
C27 C 0.5015(5) 0.70181(18) 0.6014(3) 0.0324(17) Uani 1 1 d . . .
H27A H 0.5207 0.6844 0.6342 0.039 Uiso 1 1 calc R . .
C28 C 0.4100(5) 0.71714(18) 0.5977(3) 0.0328(17) Uani 1 1 d . . .
H28A H 0.3663 0.7102 0.6274 0.039 Uiso 1 1 calc R . .
C29 C 0.6620(4) 0.69334(17) 0.5601(3) 0.0257(16) Uani 1 1 d . . .
C30 C 0.7188(4) 0.69697(18) 0.5099(3) 0.0292(16) Uani 1 1 d . . .
H30A H 0.6979 0.7124 0.4742 0.035 Uiso 1 1 calc R . .
C31 C 0.8054(5) 0.67842(19) 0.5114(3) 0.0362(18) Uani 1 1 d . . .
H31A H 0.8431 0.6806 0.4764 0.043 Uiso 1 1 calc R . .
C32 C 0.7852(5) 0.65424(19) 0.6125(3) 0.0358(18) Uani 1 1 d . . .
H32A H 0.8091 0.6397 0.6487 0.043 Uiso 1 1 calc R . .
C33 C 0.6985(5) 0.67181(18) 0.6123(3) 0.0347(18) Uani 1 1 d . . .
H33A H 0.6627 0.6693 0.6482 0.042 Uiso 1 1 calc R . .
C34 C 0.9278(5) 0.6347(2) 0.5619(4) 0.0400(19) Uani 1 1 d . . .
H34A H 0.9637 0.6428 0.5261 0.048 Uiso 1 1 calc R . .
H34B H 0.9706 0.6381 0.6032 0.048 Uiso 1 1 calc R . .
C35 C 0.9032(5) 0.5957(2) 0.5534(4) 0.0396(19) Uani 1 1 d . . .
C36 C 0.9214(6) 0.5710(2) 0.6031(4) 0.057(2) Uani 1 1 d . . .
H36A H 0.9529 0.5790 0.6438 0.069 Uiso 1 1 calc R . .
C37 C 0.8955(7) 0.5353(3) 0.5955(6) 0.081(3) Uani 1 1 d . . .
H37A H 0.9085 0.5192 0.6313 0.097 Uiso 1 1 calc R . .
C38 C 0.8507(7) 0.5218(3) 0.5370(8) 0.089(4) Uani 1 1 d . . .
C39 C 0.8315(6) 0.5467(3) 0.4872(6) 0.082(4) Uani 1 1 d . . .
H39A H 0.7995 0.5387 0.4467 0.098 Uiso 1 1 calc R . .
C40 C 0.8572(6) 0.5829(3) 0.4943(4) 0.060(2) Uani 1 1 d . . .
H40A H 0.8434 0.5991 0.4588 0.072 Uiso 1 1 calc R . .
C41 C 0.8185(8) 0.4819(3) 0.5291(7) 0.151(6) Uani 1 1 d DU . .
C42 C 0.8537(15) 0.4601(3) 0.5857(10) 0.357(13) Uani 1 1 d DU . .
H42A H 0.9047 0.4436 0.5748 0.536 Uiso 1 1 calc R . .
H42B H 0.7997 0.4460 0.5994 0.536 Uiso 1 1 calc R . .
H42C H 0.8803 0.4762 0.6211 0.536 Uiso 1 1 calc R . .
C43 C 0.8595(12) 0.4661(4) 0.4745(10) 0.331(13) Uani 1 1 d DU . .
H43A H 0.8497 0.4827 0.4375 0.496 Uiso 1 1 calc R . .
H43B H 0.8271 0.4429 0.4627 0.496 Uiso 1 1 calc R . .
H43C H 0.9293 0.4619 0.4863 0.496 Uiso 1 1 calc R . .
C44 C 0.7136(8) 0.4779(3) 0.5190(7) 0.161(6) Uani 1 1 d DU . .
H44A H 0.6886 0.4871 0.4760 0.242 Uiso 1 1 calc R . .
H44B H 0.6847 0.4916 0.5522 0.242 Uiso 1 1 calc R . .
H44C H 0.6967 0.4521 0.5220 0.242 Uiso 1 1 calc R . .
O1 O 0.3141(3) 0.65407(12) 0.5177(2) 0.0388(12) Uani 1 1 d . . .
O2 O 0.1643(3) 0.67062(12) 0.6022(2) 0.0363(12) Uani 1 1 d . . .
O3 O 0.1803(3) 0.73433(13) 0.6817(2) 0.0418(13) Uani 1 1 d . . .
O4 O 0.1578(3) 0.80652(13) 0.6265(2) 0.0426(13) Uani 1 1 d . . .
O5 O -0.1550(4) 0.86672(15) 0.6311(3) 0.0542(15) Uani 1 1 d . . .
O6 O -0.1303(3) 0.90070(15) 0.5255(3) 0.0536(15) Uani 1 1 d . . .
O7 O 0.1849(3) 0.84231(12) 0.5229(2) 0.0366(12) Uani 1 1 d . . .
O8 O 0.3360(3) 0.82524(12) 0.4398(2) 0.0341(12) Uani 1 1 d . . .
O9 O 0.3225(3) 0.76261(12) 0.3584(2) 0.0354(12) Uani 1 1 d . . .
O10 O 0.3379(3) 0.68953(13) 0.4137(2) 0.0415(13) Uani 1 1 d . . .
O11 O 0.6572(3) 0.63273(14) 0.4108(2) 0.0464(13) Uani 1 1 d . . .
O12 O 0.6343(3) 0.59848(14) 0.5164(2) 0.0489(14) Uani 1 1 d . . .
C45 C 0.2864(5) 0.62935(19) 0.5653(3) 0.0360(18) Uani 1 1 d . . .
H45A H 0.3271 0.6332 0.6073 0.043 Uiso 1 1 calc R . .
H45B H 0.2948 0.6039 0.5514 0.043 Uiso 1 1 calc R . .
C46 C 0.1803(5) 0.63679(19) 0.5721(4) 0.0402(19) Uani 1 1 d . . .
H46A H 0.1425 0.6364 0.5285 0.048 Uiso 1 1 calc R . .
H46B H 0.1554 0.6170 0.5979 0.048 Uiso 1 1 calc R . .
C47 C 0.1852(5) 0.6698(2) 0.6714(4) 0.042(2) Uani 1 1 d . . .
H47A H 0.2564 0.6708 0.6840 0.050 Uiso 1 1 calc R . .
H47B H 0.1607 0.6468 0.6882 0.050 Uiso 1 1 calc R . .
C48 C 0.1381(5) 0.70108(19) 0.6998(4) 0.042(2) Uani 1 1 d . . .
H48A H 0.0676 0.7011 0.6843 0.051 Uiso 1 1 calc R . .
H48B H 0.1461 0.6989 0.7476 0.051 Uiso 1 1 calc R . .
C49 C 0.1346(6) 0.7645(2) 0.7113(4) 0.051(2) Uani 1 1 d . . .
H49A H 0.1437 0.7616 0.7590 0.061 Uiso 1 1 calc R . .
H49B H 0.0639 0.7645 0.6965 0.061 Uiso 1 1 calc R . .
C50 C 0.1771(6) 0.7987(2) 0.6937(4) 0.048(2) Uani 1 1 d . . .
H50A H 0.1509 0.8186 0.7186 0.058 Uiso 1 1 calc R . .
H50B H 0.2484 0.7978 0.7062 0.058 Uiso 1 1 calc R . .
C51 C 0.0872(5) 0.83122(18) 0.6053(3) 0.0326(17) Uani 1 1 d . . .
C52 C 0.0015(5) 0.83613(19) 0.6339(4) 0.0401(19) Uani 1 1 d . . .
H52A H -0.0087 0.8227 0.6715 0.048 Uiso 1 1 calc R . .
C53 C -0.0673(5) 0.8603(2) 0.6075(4) 0.0382(19) Uani 1 1 d . . .
C54 C -0.1721(6) 0.8481(3) 0.6895(4) 0.073(3) Uani 1 1 d . . .
H54A H -0.2359 0.8551 0.7013 0.109 Uiso 1 1 calc R . .
H54B H -0.1214 0.8548 0.7246 0.109 Uiso 1 1 calc R . .
H54C H -0.1706 0.8218 0.6823 0.109 Uiso 1 1 calc R . .
C55 C -0.0556(5) 0.87914(19) 0.5508(4) 0.0382(19) Uani 1 1 d . . .
C56 C -0.1171(6) 0.9222(2) 0.4706(4) 0.053(2) Uani 1 1 d . . .
H56A H -0.1761 0.9364 0.4576 0.080 Uiso 1 1 calc R . .
H56B H -0.1040 0.9063 0.4348 0.080 Uiso 1 1 calc R . .
H56C H -0.0620 0.9387 0.4814 0.080 Uiso 1 1 calc R . .
C57 C 0.0292(5) 0.87377(18) 0.5220(3) 0.0363(18) Uani 1 1 d . . .
H57A H 0.0381 0.8865 0.4834 0.044 Uiso 1 1 calc R . .
C58 C 0.1011(5) 0.84990(19) 0.5492(4) 0.0331(18) Uani 1 1 d . . .
C59 C 0.2157(5) 0.8673(2) 0.4774(4) 0.0405(19) Uani 1 1 d . . .
H59A H 0.2098 0.8925 0.4932 0.049 Uiso 1 1 calc R . .
H59B H 0.1746 0.8649 0.4352 0.049 Uiso 1 1 calc R . .
C60 C 0.3200(5) 0.85899(18) 0.4699(4) 0.0375(18) Uani 1 1 d . . .
H60A H 0.3454 0.8787 0.4441 0.045 Uiso 1 1 calc R . .
H60B H 0.3582 0.8593 0.5133 0.045 Uiso 1 1 calc R . .
C61 C 0.3144(5) 0.8272(2) 0.3709(3) 0.041(2) Uani 1 1 d . . .
H61A H 0.3379 0.8506 0.3551 0.049 Uiso 1 1 calc R . .
H61B H 0.2432 0.8259 0.3585 0.049 Uiso 1 1 calc R . .
C62 C 0.3634(5) 0.79624(18) 0.3411(3) 0.0369(18) Uani 1 1 d . . .
H62A H 0.3552 0.7989 0.2934 0.044 Uiso 1 1 calc R . .
H62B H 0.4340 0.7966 0.3565 0.044 Uiso 1 1 calc R . .
C63 C 0.3697(5) 0.7327(2) 0.3304(4) 0.045(2) Uani 1 1 d . . .
H63A H 0.4393 0.7320 0.3481 0.054 Uiso 1 1 calc R . .
H63B H 0.3652 0.7358 0.2828 0.054 Uiso 1 1 calc R . .
C64 C 0.3208(5) 0.6982(2) 0.3461(3) 0.0385(19) Uani 1 1 d . . .
H64A H 0.2499 0.7005 0.3330 0.046 Uiso 1 1 calc R . .
H64B H 0.3450 0.6781 0.3208 0.046 Uiso 1 1 calc R . .
C65 C 0.4115(5) 0.66567(19) 0.4359(3) 0.0342(18) Uani 1 1 d . . .
C66 C 0.4964(5) 0.66106(19) 0.4073(4) 0.0388(19) Uani 1 1 d . . .
H66A H 0.5044 0.6738 0.3685 0.047 Uiso 1 1 calc R . .
C67 C 0.5692(5) 0.63824(19) 0.4346(4) 0.0364(18) Uani 1 1 d . . .
C68 C 0.6701(5) 0.6510(2) 0.3520(4) 0.056(2) Uani 1 1 d . . .
H68A H 0.7344 0.6452 0.3396 0.084 Uiso 1 1 calc R . .
H68B H 0.6651 0.6773 0.3583 0.084 Uiso 1 1 calc R . .
H68C H 0.6196 0.6431 0.3176 0.084 Uiso 1 1 calc R . .
C69 C 0.5569(5) 0.6194(2) 0.4910(4) 0.0378(19) Uani 1 1 d . . .
C70 C 0.6204(6) 0.5759(2) 0.5703(4) 0.063(3) Uani 1 1 d . . .
H70A H 0.6802 0.5623 0.5838 0.094 Uiso 1 1 calc R . .
H70B H 0.5670 0.5589 0.5578 0.094 Uiso 1 1 calc R . .
H70C H 0.6044 0.5911 0.6063 0.094 Uiso 1 1 calc R . .
C71 C 0.4717(5) 0.62376(19) 0.5200(3) 0.0344(18) Uani 1 1 d . . .
H71A H 0.4634 0.6111 0.5588 0.041 Uiso 1 1 calc R . .
C72 C 0.4001(5) 0.64656(19) 0.4918(3) 0.0331(17) Uani 1 1 d . . .
S1 S 1.00376(13) 0.63064(5) 0.79492(9) 0.0397(5) Uani 1 1 d . . .
O13 O 0.9225(4) 0.62574(15) 0.8304(3) 0.0611(16) Uani 1 1 d . . .
O14 O 1.0754(4) 0.65568(14) 0.8252(3) 0.0579(15) Uani 1 1 d . . .
O15 O 0.9775(4) 0.63575(14) 0.7272(2) 0.0488(14) Uani 1 1 d . . .
C73 C 1.0652(7) 0.5871(2) 0.8016(5) 0.056(2) Uani 1 1 d . . .
F1 F 1.1462(4) 0.58837(17) 0.7745(3) 0.116(2) Uani 1 1 d . . .
F2 F 1.0887(4) 0.57755(14) 0.8635(3) 0.0944(19) Uani 1 1 d . . .
F3 F 1.0107(4) 0.56086(13) 0.7741(3) 0.0866(18) Uani 1 1 d . . .
S2 S 0.49584(13) 0.62974(5) 0.74854(9) 0.0399(5) Uani 1 1 d . . .
O16 O 0.5775(4) 0.62369(15) 0.7119(3) 0.0621(16) Uani 1 1 d . . .
O17 O 0.5215(4) 0.63573(15) 0.8174(2) 0.0545(15) Uani 1 1 d . . .
O18 O 0.4248(4) 0.65471(13) 0.7176(2) 0.0507(14) Uani 1 1 d . . .
C74 C 0.4353(7) 0.5861(2) 0.7449(5) 0.062(3) Uani 1 1 d . . .
F4 F 0.3537(4) 0.58787(16) 0.7728(3) 0.110(2) Uani 1 1 d . . .
F5 F 0.4088(4) 0.57626(14) 0.6836(3) 0.0899(18) Uani 1 1 d . . .
F6 F 0.4883(5) 0.56027(14) 0.7723(3) 0.098(2) Uani 1 1 d . . .
S3 S 0.00513(14) 0.68437(6) 0.37800(11) 0.0474(6) Uani 1 1 d . . .
O19 O -0.0919(5) 0.68306(19) 0.3486(4) 0.108(3) Uani 1 1 d . . .
O20 O 0.0135(5) 0.68285(16) 0.4483(3) 0.081(2) Uani 1 1 d . . .
O21 O 0.0681(4) 0.71047(14) 0.3539(3) 0.0605(16) Uani 1 1 d . . .
C75 C 0.0548(7) 0.6413(2) 0.3593(4) 0.056(2) Uani 1 1 d . . .
F7 F 0.0041(5) 0.61379(14) 0.3762(3) 0.107(2) Uani 1 1 d . . .
F8 F 0.1461(4) 0.63717(15) 0.3840(3) 0.101(2) Uani 1 1 d . . .
F9 F 0.0577(5) 0.63696(16) 0.2958(3) 0.102(2) Uani 1 1 d . . .
S4 S -0.50619(15) 0.81707(6) 0.66104(11) 0.0533(6) Uani 1 1 d . . .
O22 O -0.4080(4) 0.8210(2) 0.6858(4) 0.113(3) Uani 1 1 d . . .
O23 O -0.5633(5) 0.79034(17) 0.6887(3) 0.087(2) Uani 1 1 d . . .
O24 O -0.5221(5) 0.81554(17) 0.5916(3) 0.084(2) Uani 1 1 d . . .
C76 C -0.5611(7) 0.8601(3) 0.6782(5) 0.066(3) Uani 1 1 d . . .
F10 F -0.5199(6) 0.88710(16) 0.6515(4) 0.137(3) Uani 1 1 d . . .
F11 F -0.6536(4) 0.86081(16) 0.6554(3) 0.106(2) Uani 1 1 d . . .
F12 F -0.5570(5) 0.86660(18) 0.7398(3) 0.117(2) Uani 1 1 d . . .
O25 O 0.6866(10) 0.5273(3) 0.3205(7) 0.214(5) Uani 1 1 d DU . .
C77 C 0.8228(18) 0.5005(6) 0.2802(13) 0.353(16) Uani 1 1 d DU . .
H77A H 0.8639 0.5006 0.2450 0.529 Uiso 1 1 calc R . .
H77B H 0.7884 0.4773 0.2805 0.529 Uiso 1 1 calc R . .
H77C H 0.8635 0.5039 0.3218 0.529 Uiso 1 1 calc R . .
C78 C 0.802(2) 0.5649(5) 0.2734(13) 0.368(16) Uani 1 1 d DU . .
H78A H 0.8418 0.5667 0.2376 0.551 Uiso 1 1 calc R . .
H78B H 0.8440 0.5670 0.3148 0.551 Uiso 1 1 calc R . .
H78C H 0.7539 0.5846 0.2699 0.551 Uiso 1 1 calc R . .
C79 C 0.7524(15) 0.5300(5) 0.2704(10) 0.238(8) Uani 1 1 d DU . .
H79A H 0.7138 0.5272 0.2268 0.285 Uiso 1 1 calc R . .
C80 C 0.5929(12) 0.5458(5) 0.3156(9) 0.210(8) Uani 1 1 d DU . .
H80A H 0.6065 0.5725 0.3138 0.252 Uiso 1 1 calc R . .
C81 C 0.5414(14) 0.5391(6) 0.3771(10) 0.264(11) Uani 1 1 d DU . .
H81A H 0.5808 0.5495 0.4151 0.397 Uiso 1 1 calc R . .
H81B H 0.5337 0.5129 0.3834 0.397 Uiso 1 1 calc R . .
H81C H 0.4772 0.5508 0.3716 0.397 Uiso 1 1 calc R . .
C82 C 0.5349(18) 0.5352(6) 0.2489(10) 0.321(12) Uani 1 1 d DU . .
H82A H 0.4729 0.5484 0.2431 0.481 Uiso 1 1 calc R . .
H82B H 0.5223 0.5090 0.2480 0.481 Uiso 1 1 calc R . .
H82C H 0.5731 0.5416 0.2138 0.481 Uiso 1 1 calc R . .
N1A N 0.6508(5) 0.75738(19) 0.3819(4) 0.062(2) Uiso 1 1 d . . .
C1A C 0.6338(5) 0.7620(2) 0.3289(4) 0.043(2) Uani 1 1 d . . .
C2A C 0.6104(7) 0.7688(3) 0.2588(4) 0.071(3) Uani 1 1 d . . .
H2AA H 0.5419 0.7758 0.2494 0.106 Uiso 1 1 calc R . .
H2AB H 0.6222 0.7466 0.2348 0.106 Uiso 1 1 calc R . .
H2AC H 0.6517 0.7884 0.2457 0.106 Uiso 1 1 calc R . .
N2A N 0.8501(5) 0.74023(19) 0.6597(4) 0.058(2) Uiso 1 1 d . . .
C3A C 0.8685(5) 0.7366(2) 0.7144(4) 0.047(2) Uani 1 1 d . . .
C4A C 0.8903(6) 0.7306(2) 0.7824(4) 0.061(2) Uani 1 1 d . . .
H4AA H 0.8521 0.7100 0.7953 0.091 Uiso 1 1 calc R . .
H4AB H 0.8741 0.7524 0.8059 0.091 Uiso 1 1 calc R . .
H4AC H 0.9598 0.7252 0.7928 0.091 Uiso 1 1 calc R . .
O1W O 0.7487(4) 0.65516(15) 0.7712(3) 0.0667(16) Uani 1 1 d . . .
H1WA H 0.8030 0.6466 0.7880 0.100 Uiso 1 1 d R . .
H1WB H 0.6957 0.6458 0.7539 0.100 Uiso 1 1 d R . .
O26A O 0.1855(16) 0.5103(6) 0.1792(10) 0.181(7) Uani 0.50 1 d PDU A -1
C83A C 0.233(3) 0.4506(6) 0.1940(15) 0.141(10) Uani 0.50 1 d PDU A -1
H83A H 0.2551 0.4314 0.2249 0.212 Uiso 0.50 1 calc PR A -1
H83B H 0.2804 0.4540 0.1633 0.212 Uiso 0.50 1 calc PR A -1
H83C H 0.1699 0.4435 0.1702 0.212 Uiso 0.50 1 calc PR A -1
C84A C 0.296(3) 0.4919(11) 0.2825(14) 0.207(13) Uani 0.50 1 d PDU A -1
H84A H 0.3029 0.4709 0.3116 0.310 Uiso 0.50 1 calc PR A -1
H84B H 0.2765 0.5132 0.3063 0.310 Uiso 0.50 1 calc PR A -1
H84C H 0.3577 0.4968 0.2659 0.310 Uiso 0.50 1 calc PR A -1
C85A C 0.221(2) 0.4843(7) 0.2286(13) 0.151(9) Uani 0.50 1 d PDU A -1
H85A H 0.1625 0.4794 0.2509 0.181 Uiso 0.50 1 calc PR A -1
C86A C 0.1092(19) 0.5365(7) 0.184(2) 0.187(9) Uani 0.50 1 d PDU A -1
H86A H 0.0930 0.5366 0.2300 0.224 Uiso 0.50 1 calc PR A -1
C87A C 0.014(2) 0.5285(8) 0.1373(16) 0.184(12) Uani 0.50 1 d PDU A -1
H87A H -0.0066 0.5034 0.1434 0.276 Uiso 0.50 1 calc PR A -1
H87B H 0.0272 0.5318 0.0923 0.276 Uiso 0.50 1 calc PR A -1
H87C H -0.0374 0.5452 0.1466 0.276 Uiso 0.50 1 calc PR A -1
C88A C 0.157(3) 0.5740(8) 0.170(2) 0.215(15) Uani 0.50 1 d PDU A -1
H88A H 0.2208 0.5760 0.1954 0.322 Uiso 0.50 1 calc PR A -1
H88B H 0.1150 0.5939 0.1818 0.322 Uiso 0.50 1 calc PR A -1
H88C H 0.1638 0.5756 0.1237 0.322 Uiso 0.50 1 calc PR A -1
O26B O 0.1680(18) 0.5108(6) 0.2324(12) 0.204(8) Uani 0.50 1 d PDU B -2
C83B C 0.249(3) 0.4543(8) 0.244(2) 0.219(16) Uani 0.50 1 d PDU B -2
H83D H 0.3132 0.4429 0.2437 0.328 Uiso 0.50 1 calc PR B -2
H83E H 0.1997 0.4393 0.2185 0.328 Uiso 0.50 1 calc PR B -2
H83F H 0.2338 0.4563 0.2885 0.328 Uiso 0.50 1 calc PR B -2
C84B C 0.337(2) 0.5125(10) 0.226(2) 0.278(18) Uani 0.50 1 d PDU B -2
H84D H 0.3946 0.4976 0.2217 0.417 Uiso 0.50 1 calc PR B -2
H84E H 0.3425 0.5231 0.2694 0.417 Uiso 0.50 1 calc PR B -2
H84F H 0.3328 0.5320 0.1935 0.417 Uiso 0.50 1 calc PR B -2
C85B C 0.250(2) 0.4900(8) 0.2154(18) 0.183(10) Uani 0.50 1 d PDU B -2
H85B H 0.2377 0.4862 0.1675 0.219 Uiso 0.50 1 calc PR B -2
C86B C 0.125(2) 0.5397(8) 0.190(2) 0.207(10) Uani 0.50 1 d PDU B -2
H86B H 0.1239 0.5327 0.1438 0.249 Uiso 0.50 1 calc PR B -2
C87B C 0.018(2) 0.5465(10) 0.207(2) 0.252(16) Uani 0.50 1 d PDU B -2
H87D H -0.0140 0.5232 0.2128 0.378 Uiso 0.50 1 calc PR B -2
H87E H -0.0194 0.5597 0.1708 0.378 Uiso 0.50 1 calc PR B -2
H87F H 0.0197 0.5610 0.2465 0.378 Uiso 0.50 1 calc PR B -2
C88B C 0.196(3) 0.5726(10) 0.207(3) 0.28(2) Uani 0.50 1 d PDU B -2
H88D H 0.2625 0.5635 0.2172 0.413 Uiso 0.50 1 calc PR B -2
H88E H 0.1770 0.5855 0.2451 0.413 Uiso 0.50 1 calc PR B -2
H88F H 0.1923 0.5892 0.1703 0.413 Uiso 0.50 1 calc PR B -2

loop_
_atom_site_aniso_label
_atom_site_aniso_U_11
_atom_site_aniso_U_22
_atom_site_aniso_U_33
_atom_site_aniso_U_23
_atom_site_aniso_U_13
_atom_site_aniso_U_12
N1 0.019(3) 0.029(3) 0.038(4) -0.001(3) 0.001(3) 0.002(3)
N2 0.022(3) 0.031(3) 0.031(3) -0.004(3) 0.001(3) 0.006(3)
N3 0.022(3) 0.039(4) 0.034(4) -0.001(3) 0.011(3) 0.004(3)
N4 0.027(3) 0.032(3) 0.040(4) 0.002(3) 0.003(3) 0.002(3)
C1 0.112(9) 0.061(7) 0.105(9) -0.042(6) -0.018(7) 0.015(6)
C2 0.046(6) 0.053(6) 0.207(13) -0.033(7) 0.016(7) -0.012(5)
C3 0.077(7) 0.038(5) 0.134(10) -0.007(6) 0.009(7) 0.004(5)
C4 0.045(5) 0.042(5) 0.100(8) -0.018(5) 0.007(5) 0.003(4)
C5 0.035(5) 0.047(5) 0.071(6) -0.011(5) 0.003(4) 0.010(4)
C6 0.053(6) 0.063(6) 0.045(5) -0.017(5) -0.004(4) 0.009(5)
C7 0.052(5) 0.048(5) 0.052(6) -0.009(4) 0.001(4) 0.016(4)
C8 0.024(4) 0.043(5) 0.036(5) -0.003(4) 0.005(3) 0.013(3)
C9 0.050(5) 0.044(5) 0.044(5) -0.009(4) -0.011(4) 0.007(4)
C10 0.064(6) 0.045(5) 0.060(6) 0.001(5) 0.005(5) 0.004(5)
C11 0.016(4) 0.043(5) 0.047(5) 0.003(4) 0.000(3) 0.010(3)
C12 0.033(4) 0.042(5) 0.031(4) 0.002(4) 0.003(4) 0.010(4)
C13 0.036(4) 0.043(5) 0.023(4) -0.002(3) 0.011(3) 0.007(4)
C14 0.023(4) 0.030(4) 0.025(4) -0.003(3) 0.005(3) -0.007(3)
C15 0.031(4) 0.031(4) 0.048(5) 0.000(4) 0.006(4) 0.004(3)
C16 0.027(4) 0.040(4) 0.042(5) 0.006(4) 0.007(3) 0.005(4)
C17 0.022(4) 0.031(4) 0.034(4) -0.005(3) 0.007(3) 0.001(3)
C18 0.028(4) 0.032(4) 0.029(4) -0.006(3) 0.002(3) 0.003(3)
C19 0.032(4) 0.033(4) 0.030(4) -0.003(3) 0.007(3) 0.000(3)
C20 0.031(4) 0.034(4) 0.036(4) 0.002(3) 0.010(4) 0.002(3)
C21 0.021(4) 0.038(4) 0.034(4) 0.006(3) 0.005(3) 0.000(3)
C22 0.022(4) 0.041(4) 0.039(4) 0.001(4) 0.008(3) 0.012(3)
C23 0.027(4) 0.031(4) 0.038(4) 0.001(3) 0.002(3) 0.011(3)
C24 0.032(4) 0.032(4) 0.027(4) 0.000(3) 0.003(3) 0.005(3)
C25 0.025(4) 0.037(4) 0.035(4) 0.002(4) 0.005(3) 0.002(3)
C26 0.027(4) 0.026(4) 0.024(4) -0.004(3) 0.005(3) -0.004(3)
C27 0.030(4) 0.037(4) 0.030(4) 0.009(3) 0.002(3) 0.007(3)
C28 0.031(4) 0.035(4) 0.034(4) 0.005(4) 0.010(3) -0.003(3)
C29 0.023(4) 0.023(4) 0.030(4) -0.006(3) 0.001(3) 0.001(3)
C30 0.022(4) 0.035(4) 0.031(4) 0.009(3) 0.007(3) 0.008(3)
C31 0.031(4) 0.046(5) 0.035(4) -0.006(4) 0.015(4) -0.004(4)
C32 0.028(4) 0.040(5) 0.040(5) 0.003(4) 0.008(4) 0.004(4)
C33 0.025(4) 0.041(4) 0.038(4) 0.001(4) 0.004(3) 0.007(3)
C34 0.017(4) 0.055(5) 0.048(5) -0.004(4) 0.006(3) 0.010(4)
C35 0.026(4) 0.050(5) 0.045(5) -0.007(4) 0.011(4) 0.014(4)
C36 0.067(6) 0.043(5) 0.061(6) 0.011(5) 0.007(5) 0.017(5)
C37 0.086(8) 0.038(6) 0.120(10) 0.010(6) 0.019(7) 0.020(6)
C38 0.054(7) 0.049(7) 0.164(13) -0.032(8) 0.018(8) 0.023(6)
C39 0.042(6) 0.083(8) 0.118(10) -0.059(8) -0.002(6) 0.011(6)
C40 0.039(5) 0.075(7) 0.065(7) -0.011(5) 0.006(5) 0.010(5)
C41 0.088(7) 0.035(6) 0.329(19) -0.062(8) 0.021(10) 0.008(6)
C42 0.39(3) 0.016(7) 0.60(3) 0.053(14) -0.20(2) -0.028(12)
C43 0.228(18) 0.119(12) 0.71(3) -0.252(18) 0.30(2) -0.086(12)
C44 0.084(7) 0.068(8) 0.346(19) -0.056(10) 0.084(9) -0.021(7)
O1 0.032(3) 0.040(3) 0.046(3) 0.000(3) 0.010(2) 0.010(2)
O2 0.032(3) 0.040(3) 0.037(3) -0.002(3) 0.010(2) 0.009(2)
O3 0.045(3) 0.039(3) 0.043(3) -0.002(3) 0.012(3) 0.002(3)
O4 0.047(3) 0.042(3) 0.040(3) 0.004(3) 0.012(3) 0.020(3)
O5 0.036(3) 0.063(4) 0.066(4) -0.004(3) 0.017(3) 0.006(3)
O6 0.034(3) 0.072(4) 0.055(4) 0.006(3) 0.010(3) 0.019(3)
O7 0.029(3) 0.039(3) 0.044(3) 0.006(2) 0.010(2) 0.007(2)
O8 0.032(3) 0.034(3) 0.038(3) 0.008(2) 0.008(2) 0.010(2)
O9 0.036(3) 0.035(3) 0.037(3) -0.001(2) 0.013(2) -0.003(2)
O10 0.036(3) 0.057(3) 0.033(3) 0.004(3) 0.009(2) 0.017(3)
O11 0.032(3) 0.059(4) 0.050(3) 0.001(3) 0.015(3) 0.007(3)
O12 0.033(3) 0.066(4) 0.047(3) 0.003(3) 0.006(3) 0.023(3)
C45 0.026(4) 0.033(4) 0.050(5) -0.003(4) 0.006(4) 0.003(3)
C46 0.026(4) 0.033(4) 0.062(5) -0.010(4) 0.009(4) -0.004(3)
C47 0.036(5) 0.038(5) 0.053(5) 0.006(4) 0.011(4) 0.003(4)
C48 0.047(5) 0.041(5) 0.041(5) 0.002(4) 0.009(4) -0.001(4)
C49 0.050(5) 0.065(6) 0.041(5) -0.014(4) 0.017(4) 0.001(5)
C50 0.053(5) 0.045(5) 0.046(5) -0.003(4) 0.002(4) 0.006(4)
C51 0.031(4) 0.029(4) 0.037(4) -0.002(4) 0.003(4) 0.002(3)
C52 0.041(5) 0.036(4) 0.044(5) -0.004(4) 0.009(4) -0.002(4)
C53 0.028(4) 0.045(5) 0.044(5) -0.006(4) 0.010(4) 0.003(4)
C54 0.051(6) 0.109(8) 0.063(6) 0.006(6) 0.030(5) 0.003(6)
C55 0.021(4) 0.038(5) 0.054(5) -0.009(4) -0.001(4) 0.006(4)
C56 0.044(5) 0.053(5) 0.061(6) -0.004(5) -0.002(4) 0.021(4)
C57 0.034(4) 0.034(4) 0.039(5) -0.007(4) -0.001(4) 0.004(4)
C58 0.015(4) 0.035(4) 0.049(5) -0.014(4) 0.001(3) 0.000(3)
C59 0.038(4) 0.037(4) 0.048(5) 0.003(4) 0.012(4) 0.006(4)
C60 0.028(4) 0.031(4) 0.054(5) 0.001(4) 0.008(4) -0.002(3)
C61 0.034(4) 0.046(5) 0.046(5) 0.016(4) 0.020(4) 0.001(4)
C62 0.039(4) 0.040(5) 0.032(4) 0.004(4) 0.001(4) 0.002(4)
C63 0.043(5) 0.051(5) 0.044(5) -0.011(4) 0.017(4) 0.000(4)
C64 0.033(4) 0.049(5) 0.035(5) -0.011(4) 0.007(4) 0.000(4)
C65 0.028(4) 0.036(4) 0.038(5) -0.012(4) 0.002(4) 0.001(4)
C66 0.035(4) 0.043(5) 0.041(5) -0.005(4) 0.014(4) -0.001(4)
C67 0.024(4) 0.038(5) 0.047(5) -0.014(4) 0.004(4) 0.003(4)
C68 0.030(4) 0.081(7) 0.059(6) -0.010(5) 0.017(4) 0.008(4)
C69 0.027(4) 0.042(5) 0.044(5) -0.005(4) 0.004(4) 0.007(4)
C70 0.060(6) 0.065(6) 0.064(6) 0.010(5) 0.016(5) 0.034(5)
C71 0.025(4) 0.043(5) 0.035(4) -0.001(4) 0.006(3) 0.010(3)
C72 0.026(4) 0.037(4) 0.037(4) -0.010(4) 0.008(3) -0.001(3)
S1 0.0351(11) 0.0442(12) 0.0405(12) 0.0018(10) 0.0071(9) 0.0008(10)
O13 0.044(3) 0.081(4) 0.063(4) 0.018(3) 0.023(3) 0.008(3)
O14 0.055(4) 0.058(4) 0.058(4) -0.006(3) -0.003(3) -0.014(3)
O15 0.049(3) 0.061(4) 0.037(3) 0.004(3) 0.010(3) 0.001(3)
C73 0.061(6) 0.046(6) 0.061(6) 0.001(5) 0.013(5) 0.006(5)
F1 0.073(4) 0.106(5) 0.179(7) 0.013(5) 0.057(4) 0.038(4)
F2 0.119(5) 0.076(4) 0.080(4) 0.015(3) -0.020(4) 0.033(4)
F3 0.112(5) 0.044(3) 0.099(4) -0.012(3) -0.007(4) -0.006(3)
S2 0.0331(11) 0.0481(13) 0.0392(12) 0.0026(10) 0.0075(9) 0.0017(10)
O16 0.046(3) 0.080(4) 0.065(4) -0.009(3) 0.029(3) -0.006(3)
O17 0.054(4) 0.068(4) 0.038(3) 0.000(3) -0.007(3) 0.003(3)
O18 0.045(3) 0.044(3) 0.061(4) 0.009(3) -0.003(3) 0.007(3)
C74 0.067(7) 0.053(6) 0.064(7) -0.003(5) -0.004(6) -0.005(5)
F4 0.089(4) 0.097(5) 0.152(6) 0.001(4) 0.055(4) -0.038(4)
F5 0.120(5) 0.059(3) 0.084(4) -0.004(3) -0.014(4) -0.025(3)
F6 0.134(5) 0.047(3) 0.106(5) 0.018(3) -0.017(4) 0.003(3)
S3 0.0348(12) 0.0482(13) 0.0607(15) -0.0028(11) 0.0121(11) -0.0036(10)
O19 0.051(4) 0.092(5) 0.171(8) -0.020(5) -0.028(4) 0.007(4)
O20 0.126(6) 0.071(4) 0.052(4) -0.011(3) 0.044(4) -0.023(4)
O21 0.063(4) 0.052(4) 0.073(4) 0.015(3) 0.034(3) -0.001(3)
C75 0.060(6) 0.068(6) 0.039(5) -0.005(5) 0.003(5) -0.013(5)
F7 0.116(5) 0.053(4) 0.163(6) 0.000(4) 0.058(4) -0.021(3)
F8 0.069(4) 0.073(4) 0.155(6) 0.002(4) -0.010(4) 0.018(3)
F9 0.138(5) 0.103(5) 0.071(4) -0.024(4) 0.033(4) 0.011(4)
S4 0.0358(12) 0.0675(15) 0.0572(15) 0.0087(13) 0.0083(11) -0.0045(11)
O22 0.040(4) 0.159(7) 0.136(7) -0.037(6) -0.004(4) 0.000(4)
O23 0.085(5) 0.074(4) 0.113(6) 0.042(4) 0.053(4) 0.023(4)
O24 0.114(6) 0.073(5) 0.066(5) -0.007(4) 0.019(4) -0.009(4)
C76 0.058(6) 0.067(7) 0.074(7) -0.007(6) 0.010(6) -0.011(5)
F10 0.193(7) 0.055(4) 0.186(7) -0.016(4) 0.116(6) -0.034(4)
F11 0.077(4) 0.096(5) 0.140(6) -0.020(4) -0.004(4) 0.027(4)
F12 0.147(6) 0.140(6) 0.067(4) -0.036(4) 0.025(4) 0.023(5)
O25 0.213(13) 0.164(10) 0.271(14) -0.059(10) 0.048(9) 0.022(9)
C77 0.37(3) 0.198(17) 0.52(4) -0.09(2) 0.18(3) 0.091(19)
C78 0.56(4) 0.162(15) 0.43(4) -0.04(2) 0.23(3) -0.074(19)
C79 0.29(2) 0.152(13) 0.29(2) -0.061(18) 0.102(15) 0.014(14)
C80 0.189(16) 0.136(14) 0.30(2) -0.076(16) -0.008(12) 0.011(12)
C81 0.196(19) 0.25(2) 0.35(2) -0.13(2) 0.057(15) 0.000(18)
C82 0.41(3) 0.20(2) 0.31(2) 0.00(2) -0.12(2) -0.03(2)
C1A 0.032(4) 0.061(5) 0.037(5) 0.004(4) 0.007(4) -0.013(4)
C2A 0.073(7) 0.087(7) 0.050(6) 0.001(5) 0.000(5) -0.025(6)
C3A 0.035(5) 0.048(5) 0.060(6) 0.001(5) 0.011(4) -0.013(4)
C4A 0.068(6) 0.068(6) 0.045(6) 0.016(5) 0.002(5) -0.009(5)
O1W 0.039(3) 0.087(4) 0.071(4) 0.001(4) -0.005(3) -0.003(3)
O26A 0.200(15) 0.160(12) 0.198(16) 0.077(13) 0.081(13) 0.073(11)
C83A 0.15(2) 0.108(13) 0.18(3) 0.017(16) 0.04(2) -0.002(16)
C84A 0.23(3) 0.23(3) 0.16(3) -0.02(2) 0.027(17) -0.02(3)
C85A 0.18(2) 0.136(16) 0.141(18) 0.029(13) 0.038(15) 0.052(15)
C86A 0.22(2) 0.127(15) 0.21(2) 0.039(16) 0.025(16) 0.064(12)
C87A 0.22(2) 0.14(2) 0.18(3) 0.06(2) 0.02(2) 0.054(18)
C88A 0.29(4) 0.136(14) 0.20(4) 0.05(2) -0.01(3) 0.026(18)
O26B 0.233(16) 0.165(14) 0.217(18) 0.051(14) 0.047(16) 0.070(12)
C83B 0.19(3) 0.17(2) 0.30(4) 0.06(3) 0.06(3) 0.076(19)
C84B 0.22(2) 0.25(4) 0.35(5) 0.03(4) 0.00(3) -0.02(2)
C85B 0.179(18) 0.185(18) 0.19(2) 0.051(18) 0.047(18) 0.034(13)
C86B 0.25(2) 0.156(18) 0.22(2) 0.064(17) 0.049(19) 0.050(14)
C87B 0.23(2) 0.20(3) 0.33(4) 0.00(3) 0.02(3) 0.072(19)
C88B 0.30(4) 0.19(2) 0.34(6) 0.06(3) 0.08(4) 0.00(3)

loop_
_atom_type_symbol
_atom_type_description
_atom_type_scat_dispersion_real
_atom_type_scat_dispersion_imag
_atom_type_scat_source
C C 0.0033 0.0016 'International Tables Vol C Tables 4.2.6.8 and 6.1.1.4'
H H 0.0000 0.0000 'International Tables Vol C Tables 4.2.6.8 and 6.1.1.4'
N N 0.0061 0.0033 'International Tables Vol C Tables 4.2.6.8 and 6.1.1.4'
O O 0.0106 0.0060 'International Tables Vol C Tables 4.2.6.8 and 6.1.1.4'
F F 0.0171 0.0103 'International Tables Vol C Tables 4.2.6.8 and 6.1.1.4'
S S 0.1246 0.1234 'International Tables Vol C Tables 4.2.6.8 and 6.1.1.4'

loop_
_geom_angle_atom_site_label_1
_geom_angle_atom_site_label_2
_geom_angle_atom_site_label_3
_geom_angle
_geom_angle_site_symmetry_1
_geom_angle_site_symmetry_3
_geom_angle_publ_flag
C16 N1 C12 120.6(6) . . ?
C16 N1 C11 121.5(6) . . ?
C12 N1 C11 117.9(6) . . ?
C19 N2 C20 120.5(6) . . ?
C19 N2 C22 119.7(6) . . ?
C20 N2 C22 119.8(6) . . ?
C24 N3 C28 122.5(6) . . ?
C24 N3 C23 118.0(6) . . ?
C28 N3 C23 119.5(5) . . ?
C32 N4 C31 120.3(6) . . ?
C32 N4 C34 119.4(6) . . ?
C31 N4 C34 120.3(6) . . ?
C4 C1 H1A 109.5 . . ?
C4 C1 H1B 109.5 . . ?
H1A C1 H1B 109.5 . . ?
C4 C1 H1C 109.5 . . ?
H1A C1 H1C 109.5 . . ?
H1B C1 H1C 109.5 . . ?
C4 C2 H2A 109.5 . . ?
C4 C2 H2B 109.5 . . ?
H2A C2 H2B 109.5 . . ?
C4 C2 H2C 109.5 . . ?
H2A C2 H2C 109.5 . . ?
H2B C2 H2C 109.5 . . ?
C4 C3 H3A 109.5 . . ?
C4 C3 H3B 109.5 . . ?
H3A C3 H3B 109.5 . . ?
C4 C3 H3C 109.5 . . ?
H3A C3 H3C 109.5 . . ?
H3B C3 H3C 109.5 . . ?
C3 C4 C2 109.9(8) . . ?
C3 C4 C1 110.5(7) . . ?
C2 C4 C1 108.1(8) . . ?
C3 C4 C5 112.1(7) . . ?
C2 C4 C5 107.5(7) . . ?
C1 C4 C5 108.6(8) . . ?
C10 C5 C6 115.5(8) . . ?
C10 C5 C4 121.6(8) . . ?
C6 C5 C4 122.8(8) . . ?
C7 C6 C5 122.0(8) . . ?
C7 C6 H6A 119.0 . . ?
C5 C6 H6A 119.0 . . ?
C8 C7 C6 121.7(8) . . ?
C8 C7 H7A 119.2 . . ?
C6 C7 H7A 119.2 . . ?
C9 C8 C7 116.9(7) . . ?
C9 C8 C11 120.6(7) . . ?
C7 C8 C11 122.5(7) . . ?
C8 C9 C10 121.4(8) . . ?
C8 C9 H9A 119.3 . . ?
C10 C9 H9A 119.3 . . ?
C5 C10 C9 122.4(8) . . ?
C5 C10 H10A 118.8 . . ?
C9 C10 H10A 118.8 . . ?
N1 C11 C8 109.6(5) . . ?
N1 C11 H11A 109.7 . . ?
C8 C11 H11A 109.7 . . ?
N1 C11 H11B 109.7 . . ?
C8 C11 H11B 109.7 . . ?
H11A C11 H11B 108.2 . . ?
N1 C12 C13 120.2(6) . . ?
N1 C12 H12A 119.9 . . ?
C13 C12 H12A 119.9 . . ?
C12 C13 C14 120.9(6) . . ?
C12 C13 H13A 119.6 . . ?
C14 C13 H13A 119.6 . . ?
C15 C14 C13 116.8(6) . . ?
C15 C14 C17 121.3(6) . . ?
C13 C14 C17 121.9(6) . . ?
C16 C15 C14 120.6(7) . . ?
C16 C15 H15A 119.7 . . ?
C14 C15 H15A 119.7 . . ?
N1 C16 C15 120.9(7) . . ?
N1 C16 H16A 119.6 . . ?
C15 C16 H16A 119.6 . . ?
C21 C17 C18 118.3(6) . . ?
C21 C17 C14 121.5(6) . . ?
C18 C17 C14 120.1(6) . . ?
C19 C18 C17 119.9(6) . . ?
C19 C18 H18A 120.0 . . ?
C17 C18 H18A 120.0 . . ?
N2 C19 C18 120.9(6) . . ?
N2 C19 H19A 119.5 . . ?
C18 C19 H19A 119.5 . . ?
N2 C20 C21 121.1(6) . . ?
N2 C20 H20A 119.5 . . ?
C21 C20 H20A 119.5 . . ?
C20 C21 C17 119.2(6) . . ?
C20 C21 H21A 120.4 . . ?
C17 C21 H21A 120.4 . . ?
N2 C22 C23 108.8(5) . . ?
N2 C22 H22A 109.9 . . ?
C23 C22 H22A 109.9 . . ?
N2 C22 H22B 109.9 . . ?
C23 C22 H22B 109.9 . . ?
H22A C22 H22B 108.3 . . ?
N3 C23 C22 109.2(5) . . ?
N3 C23 H23A 109.8 . . ?
C22 C23 H23A 109.8 . . ?
N3 C23 H23B 109.8 . . ?
C22 C23 H23B 109.8 . . ?
H23A C23 H23B 108.3 . . ?
N3 C24 C25 118.5(6) . . ?
N3 C24 H24A 120.8 . . ?
C25 C24 H24A 120.8 . . ?
C26 C25 C24 122.0(6) . . ?
C26 C25 H25A 119.0 . . ?
C24 C25 H25A 119.0 . . ?
C25 C26 C27 116.8(6) . . ?
C25 C26 C29 122.4(6) . . ?
C27 C26 C29 120.7(6) . . ?
C28 C27 C26 121.1(6) . . ?
C28 C27 H27A 119.4 . . ?
C26 C27 H27A 119.4 . . ?
N3 C28 C27 119.1(6) . . ?
N3 C28 H28A 120.4 . . ?
C27 C28 H28A 120.4 . . ?
C30 C29 C33 117.2(6) . . ?
C30 C29 C26 121.6(6) . . ?
C33 C29 C26 121.3(6) . . ?
C31 C30 C29 120.5(6) . . ?
C31 C30 H30A 119.8 . . ?
C29 C30 H30A 119.8 . . ?
N4 C31 C30 120.3(6) . . ?
N4 C31 H31A 119.8 . . ?
C30 C31 H31A 119.8 . . ?
N4 C32 C33 121.0(7) . . ?
N4 C32 H32A 119.5 . . ?
C33 C32 H32A 119.5 . . ?
C32 C33 C29 120.7(7) . . ?
C32 C33 H33A 119.6 . . ?
C29 C33 H33A 119.6 . . ?
C35 C34 N4 110.6(5) . . ?
C35 C34 H34A 109.5 . . ?
N4 C34 H34A 109.5 . . ?
C35 C34 H34B 109.5 . . ?
N4 C34 H34B 109.5 . . ?
H34A C34 H34B 108.1 . . ?
C36 C35 C40 117.3(8) . . ?
C36 C35 C34 122.1(7) . . ?
C40 C35 C34 120.6(8) . . ?
C37 C36 C35 121.8(9) . . ?
C37 C36 H36A 119.1 . . ?
C35 C36 H36A 119.1 . . ?
C36 C37 C38 121.8(10) . . ?
C36 C37 H37A 119.1 . . ?
C38 C37 H37A 119.1 . . ?
C39 C38 C37 116.4(10) . . ?
C39 C38 C41 121.7(12) . . ?
C37 C38 C41 121.8(13) . . ?
C40 C39 C38 122.3(10) . . ?
C40 C39 H39A 118.9 . . ?
C38 C39 H39A 118.9 . . ?
C39 C40 C35 120.4(9) . . ?
C39 C40 H40A 119.8 . . ?
C35 C40 H40A 119.8 . . ?
C43 C41 C44 109.0(9) . . ?
C43 C41 C42 106.7(9) . . ?
C44 C41 C42 106.9(10) . . ?
C43 C41 C38 109.3(11) . . ?
C44 C41 C38 112.7(9) . . ?
C42 C41 C38 111.9(11) . . ?
C41 C42 H42A 109.5 . . ?
C41 C42 H42B 109.5 . . ?
H42A C42 H42B 109.5 . . ?
C41 C42 H42C 109.5 . . ?
H42A C42 H42C 109.5 . . ?
H42B C42 H42C 109.5 . . ?
C41 C43 H43A 109.5 . . ?
C41 C43 H43B 109.5 . . ?
H43A C43 H43B 109.5 . . ?
C41 C43 H43C 109.5 . . ?
H43A C43 H43C 109.5 . . ?
H43B C43 H43C 109.5 . . ?
C41 C44 H44A 109.5 . . ?
C41 C44 H44B 109.5 . . ?
H44A C44 H44B 109.5 . . ?
C41 C44 H44C 109.5 . . ?
H44A C44 H44C 109.5 . . ?
H44B C44 H44C 109.5 . . ?
C72 O1 C45 117.1(5) . . ?
C46 O2 C47 113.6(5) . . ?
C48 O3 C49 109.3(5) . . ?
C51 O4 C50 119.6(6) . . ?
C53 O5 C54 117.3(6) . . ?
C55 O6 C56 118.1(6) . . ?
C58 O7 C59 118.0(5) . . ?
C60 O8 C61 111.8(5) . . ?
C62 O9 C63 110.4(5) . . ?
C65 O10 C64 119.8(5) . . ?
C67 O11 C68 116.4(6) . . ?
C69 O12 C70 117.1(6) . . ?
O1 C45 C46 107.1(5) . . ?
O1 C45 H45A 110.3 . . ?
C46 C45 H45A 110.3 . . ?
O1 C45 H45B 110.3 . . ?
C46 C45 H45B 110.3 . . ?
H45A C45 H45B 108.6 . . ?
O2 C46 C45 113.7(6) . . ?
O2 C46 H46A 108.8 . . ?
C45 C46 H46A 108.8 . . ?
O2 C46 H46B 108.8 . . ?
C45 C46 H46B 108.8 . . ?
H46A C46 H46B 107.7 . . ?
O2 C47 C48 109.8(6) . . ?
O2 C47 H47A 109.7 . . ?
C48 C47 H47A 109.7 . . ?
O2 C47 H47B 109.7 . . ?
C48 C47 H47B 109.7 . . ?
H47A C47 H47B 108.2 . . ?
O3 C48 C47 110.4(6) . . ?
O3 C48 H48A 109.6 . . ?
C47 C48 H48A 109.6 . . ?
O3 C48 H48B 109.6 . . ?
C47 C48 H48B 109.6 . . ?
H48A C48 H48B 108.1 . . ?
O3 C49 C50 110.2(6) . . ?
O3 C49 H49A 109.6 . . ?
C50 C49 H49A 109.6 . . ?
O3 C49 H49B 109.6 . . ?
C50 C49 H49B 109.6 . . ?
H49A C49 H49B 108.1 . . ?
O4 C50 C49 112.9(6) . . ?
O4 C50 H50A 109.0 . . ?
C49 C50 H50A 109.0 . . ?
O4 C50 H50B 109.0 . . ?
C49 C50 H50B 109.0 . . ?
H50A C50 H50B 107.8 . . ?
O4 C51 C58 115.7(6) . . ?
O4 C51 C52 123.9(7) . . ?
C58 C51 C52 120.2(7) . . ?
C53 C52 C51 119.9(7) . . ?
C53 C52 H52A 120.1 . . ?
C51 C52 H52A 120.1 . . ?
C52 C53 O5 124.6(7) . . ?
C52 C53 C55 121.0(7) . . ?
O5 C53 C55 114.3(6) . . ?
O5 C54 H54A 109.5 . . ?
O5 C54 H54B 109.5 . . ?
H54A C54 H54B 109.5 . . ?
O5 C54 H54C 109.5 . . ?
H54A C54 H54C 109.5 . . ?
H54B C54 H54C 109.5 . . ?
O6 C55 C57 123.8(7) . . ?
O6 C55 C53 117.2(6) . . ?
C57 C55 C53 118.9(7) . . ?
O6 C56 H56A 109.5 . . ?
O6 C56 H56B 109.5 . . ?
H56A C56 H56B 109.5 . . ?
O6 C56 H56C 109.5 . . ?
H56A C56 H56C 109.5 . . ?
H56B C56 H56C 109.5 . . ?
C55 C57 C58 120.7(7) . . ?
C55 C57 H57A 119.7 . . ?
C58 C57 H57A 119.7 . . ?
O7 C58 C51 116.5(6) . . ?
O7 C58 C57 124.2(7) . . ?
C51 C58 C57 119.3(6) . . ?
O7 C59 C60 107.8(6) . . ?
O7 C59 H59A 110.1 . . ?
C60 C59 H59A 110.1 . . ?
O7 C59 H59B 110.1 . . ?
C60 C59 H59B 110.1 . . ?
H59A C59 H59B 108.5 . . ?
O8 C60 C59 115.3(6) . . ?
O8 C60 H60A 108.4 . . ?
C59 C60 H60A 108.4 . . ?
O8 C60 H60B 108.4 . . ?
C59 C60 H60B 108.4 . . ?
H60A C60 H60B 107.5 . . ?
O8 C61 C62 108.9(6) . . ?
O8 C61 H61A 109.9 . . ?
C62 C61 H61A 109.9 . . ?
O8 C61 H61B 109.9 . . ?
C62 C61 H61B 109.9 . . ?
H61A C61 H61B 108.3 . . ?
O9 C62 C61 110.1(5) . . ?
O9 C62 H62A 109.6 . . ?
C61 C62 H62A 109.6 . . ?
O9 C62 H62B 109.6 . . ?
C61 C62 H62B 109.6 . . ?
H62A C62 H62B 108.2 . . ?
O9 C63 C64 108.7(6) . . ?
O9 C63 H63A 109.9 . . ?
C64 C63 H63A 109.9 . . ?
O9 C63 H63B 109.9 . . ?
C64 C63 H63B 109.9 . . ?
H63A C63 H63B 108.3 . . ?
O10 C64 C63 112.3(6) . . ?
O10 C64 H64A 109.2 . . ?
C63 C64 H64A 109.2 . . ?
O10 C64 H64B 109.2 . . ?
C63 C64 H64B 109.2 . . ?
H64A C64 H64B 107.9 . . ?
O10 C65 C72 116.6(6) . . ?
O10 C65 C66 124.2(7) . . ?
C72 C65 C66 119.1(7) . . ?
C67 C66 C65 120.7(7) . . ?
C67 C66 H66A 119.6 . . ?
C65 C66 H66A 119.6 . . ?
C66 C67 O11 125.0(7) . . ?
C66 C67 C69 119.5(6) . . ?
O11 C67 C69 115.5(6) . . ?
O11 C68 H68A 109.5 . . ?
O11 C68 H68B 109.5 . . ?
H68A C68 H68B 109.5 . . ?
O11 C68 H68C 109.5 . . ?
H68A C68 H68C 109.5 . . ?
H68B C68 H68C 109.5 . . ?
O12 C69 C67 115.8(6) . . ?
O12 C69 C71 124.0(7) . . ?
C67 C69 C71 120.1(7) . . ?
O12 C70 H70A 109.5 . . ?
O12 C70 H70B 109.5 . . ?
H70A C70 H70B 109.5 . . ?
O12 C70 H70C 109.5 . . ?
H70A C70 H70C 109.5 . . ?
H70B C70 H70C 109.5 . . ?
C72 C71 C69 119.3(7) . . ?
C72 C71 H71A 120.4 . . ?
C69 C71 H71A 120.4 . . ?
C71 C72 C65 121.2(6) . . ?
C71 C72 O1 124.2(6) . . ?
C65 C72 O1 114.5(6) . . ?
O15 S1 O13 113.9(3) . . ?
O15 S1 O14 115.3(3) . . ?
O13 S1 O14 113.5(3) . . ?
O15 S1 C73 104.7(4) . . ?
O13 S1 C73 103.9(4) . . ?
O14 S1 C73 103.9(4) . . ?
F3 C73 F1 108.3(8) . . ?
F3 C73 F2 106.7(7) . . ?
F1 C73 F2 107.5(8) . . ?
F3 C73 S1 112.1(6) . . ?
F1 C73 S1 110.6(6) . . ?
F2 C73 S1 111.3(6) . . ?
O18 S2 O17 114.6(3) . . ?
O18 S2 O16 113.4(3) . . ?
O17 S2 O16 115.3(3) . . ?
O18 S2 C74 105.0(4) . . ?
O17 S2 C74 103.5(4) . . ?
O16 S2 C74 103.2(4) . . ?
F6 C74 F5 107.2(8) . . ?
F6 C74 F4 108.1(9) . . ?
F5 C74 F4 106.2(8) . . ?
F6 C74 S2 113.6(7) . . ?
F5 C74 S2 110.7(7) . . ?
F4 C74 S2 110.6(7) . . ?
O19 S3 O21 117.5(4) . . ?
O19 S3 O20 113.0(5) . . ?
O21 S3 O20 113.7(4) . . ?
O19 S3 C75 104.3(4) . . ?
O21 S3 C75 104.6(4) . . ?
O20 S3 C75 101.5(4) . . ?
F7 C75 F8 109.3(8) . . ?
F7 C75 F9 104.8(7) . . ?
F8 C75 F9 103.3(7) . . ?
F7 C75 S3 113.3(6) . . ?
F8 C75 S3 113.1(6) . . ?
F9 C75 S3 112.2(6) . . ?
O22 S4 O23 119.0(5) . . ?
O22 S4 O24 113.4(4) . . ?
O23 S4 O24 110.7(4) . . ?
O22 S4 C76 104.4(5) . . ?
O23 S4 C76 104.9(4) . . ?
O24 S4 C76 102.5(4) . . ?
F12 C76 F10 108.1(8) . . ?
F12 C76 F11 106.1(8) . . ?
F10 C76 F11 106.8(9) . . ?
F12 C76 S4 112.8(7) . . ?
F10 C76 S4 111.5(7) . . ?
F11 C76 S4 111.2(7) . . ?
C80 O25 C79 122.8(15) . . ?
C79 C77 H77A 109.5 . . ?
C79 C77 H77B 109.5 . . ?
H77A C77 H77B 109.5 . . ?
C79 C77 H77C 109.5 . . ?
H77A C77 H77C 109.5 . . ?
H77B C77 H77C 109.5 . . ?
C79 C78 H78A 109.5 . . ?
C79 C78 H78B 109.5 . . ?
H78A C78 H78B 109.5 . . ?
C79 C78 H78C 109.5 . . ?
H78A C78 H78C 109.5 . . ?
H78B C78 H78C 109.5 . . ?
C77 C79 C78 110(2) . . ?
C77 C79 O25 108.2(17) . . ?
C78 C79 O25 111.1(16) . . ?
C77 C79 H79A 109.1 . . ?
C78 C79 H79A 109.1 . . ?
O25 C79 H79A 109.1 . . ?
O25 C80 C81 111.1(16) . . ?
O25 C80 C82 107.6(15) . . ?
C81 C80 C82 116.8(18) . . ?
O25 C80 H80A 107.0 . . ?
C81 C80 H80A 107.0 . . ?
C82 C80 H80A 107.0 . . ?
C80 C81 H81A 109.5 . . ?
C80 C81 H81B 109.5 . . ?
H81A C81 H81B 109.5 . . ?
C80 C81 H81C 109.5 . . ?
H81A C81 H81C 109.5 . . ?
H81B C81 H81C 109.5 . . ?
C80 C82 H82A 109.5 . . ?
C80 C82 H82B 109.5 . . ?
H82A C82 H82B 109.5 . . ?
C80 C82 H82C 109.5 . . ?
H82A C82 H82C 109.5 . . ?
H82B C82 H82C 109.5 . . ?
N1A C1A C2A 179.0(10) . . ?
C1A C2A H2AA 109.5 . . ?
C1A C2A H2AB 109.5 . . ?
H2AA C2A H2AB 109.5 . . ?
C1A C2A H2AC 109.5 . . ?
H2AA C2A H2AC 109.5 . . ?
H2AB C2A H2AC 109.5 . . ?
N2A C3A C4A 177.8(9) . . ?
C3A C4A H4AA 109.5 . . ?
C3A C4A H4AB 109.5 . . ?
H4AA C4A H4AB 109.5 . . ?
C3A C4A H4AC 109.5 . . ?
H4AA C4A H4AC 109.5 . . ?
H4AB C4A H4AC 109.5 . . ?
H1WA O1W H1WB 134.3 . . ?
C86A O26A C85A 125(2) . . ?
C85A C83A H83A 109.5 . . ?
C85A C83A H83B 109.5 . . ?
H83A C83A H83B 109.5 . . ?
C85A C83A H83C 109.5 . . ?
H83A C83A H83C 109.5 . . ?
H83B C83A H83C 109.5 . . ?
C85A C84A H84A 109.5 . . ?
C85A C84A H84B 109.5 . . ?
H84A C84A H84B 109.5 . . ?
C85A C84A H84C 109.5 . . ?
H84A C84A H84C 109.5 . . ?
H84B C84A H84C 109.5 . . ?
C83A C85A C84A 116(2) . . ?
C83A C85A O26A 105.1(19) . . ?
C84A C85A O26A 125(2) . . ?
C83A C85A H85A 102.6 . . ?
C84A C85A H85A 102.6 . . ?
O26A C85A H85A 102.6 . . ?
O26A C86A C87A 113(2) . . ?
O26A C86A C88A 104(2) . . ?
C87A C86A C88A 113(2) . . ?
O26A C86A H86A 108.9 . . ?
C87A C86A H86A 108.9 . . ?
C88A C86A H86A 108.9 . . ?
C86A C87A H87A 109.5 . . ?
C86A C87A H87B 109.5 . . ?
H87A C87A H87B 109.5 . . ?
C86A C87A H87C 109.5 . . ?
H87A C87A H87C 109.5 . . ?
H87B C87A H87C 109.5 . . ?
C86A C88A H88A 109.5 . . ?
C86A C88A H88B 109.5 . . ?
H88A C88A H88B 109.5 . . ?
C86A C88A H88C 109.5 . . ?
H88A C88A H88C 109.5 . . ?
H88B C88A H88C 109.5 . . ?
C86B O26B C85B 121(2) . . ?
C85B C83B H83D 109.5 . . ?
C85B C83B H83E 109.5 . . ?
H83D C83B H83E 109.5 . . ?
C85B C83B H83F 109.5 . . ?
H83D C83B H83F 109.5 . . ?
H83E C83B H83F 109.5 . . ?
C85B C84B H84D 109.5 . . ?
C85B C84B H84E 109.5 . . ?
H84D C84B H84E 109.5 . . ?
C85B C84B H84F 109.5 . . ?
H84D C84B H84F 109.5 . . ?
H84E C84B H84F 109.5 . . ?
C83B C85B C84B 120(3) . . ?
C83B C85B O26B 109(2) . . ?
C84B C85B O26B 109(2) . . ?
C83B C85B H85B 105.7 . . ?
C84B C85B H85B 105.7 . . ?
O26B C85B H85B 105.7 . . ?
O26B C86B C88B 103(2) . . ?
O26B C86B C87B 108(2) . . ?
C88B C86B C87B 114(3) . . ?
O26B C86B H86B 110.3 . . ?
C88B C86B H86B 110.3 . . ?
C87B C86B H86B 110.3 . . ?
C86B C87B H87D 109.5 . . ?
C86B C87B H87E 109.5 . . ?
H87D C87B H87E 109.5 . . ?
C86B C87B H87F 109.5 . . ?
H87D C87B H87F 109.5 . . ?
H87E C87B H87F 109.5 . . ?
C86B C88B H88D 109.5 . . ?
C86B C88B H88E 109.5 . . ?
H88D C88B H88E 109.5 . . ?
C86B C88B H88F 109.5 . . ?
H88D C88B H88F 109.5 . . ?
H88E C88B H88F 109.5 . . ?

loop_
_geom_bond_atom_site_label_1
_geom_bond_atom_site_label_2
_geom_bond_distance
_geom_bond_site_symmetry_2
_geom_bond_publ_flag
N1 C16 1.326(8) . ?
N1 C12 1.343(8) . ?
N1 C11 1.488(8) . ?
N2 C19 1.333(8) . ?
N2 C20 1.348(8) . ?
N2 C22 1.478(7) . ?
N3 C24 1.340(8) . ?
N3 C28 1.346(8) . ?
N3 C23 1.498(8) . ?
N4 C32 1.337(8) . ?
N4 C31 1.348(8) . ?
N4 C34 1.505(8) . ?
C1 C4 1.544(12) . ?
C1 H1A 0.9800 . ?
C1 H1B 0.9800 . ?
C1 H1C 0.9800 . ?
C2 C4 1.535(11) . ?
C2 H2A 0.9800 . ?
C2 H2B 0.9800 . ?
C2 H2C 0.9800 . ?
C3 C4 1.529(12) . ?
C3 H3A 0.9800 . ?
C3 H3B 0.9800 . ?
C3 H3C 0.9800 . ?
C4 C5 1.557(11) . ?
C5 C10 1.381(10) . ?
C5 C6 1.384(11) . ?
C6 C7 1.381(11) . ?
C6 H6A 0.9500 . ?
C7 C8 1.373(9) . ?
C7 H7A 0.9500 . ?
C8 C9 1.371(9) . ?
C8 C11 1.511(9) . ?
C9 C10 1.381(10) . ?
C9 H9A 0.9500 . ?
C10 H10A 0.9500 . ?
C11 H11A 0.9900 . ?
C11 H11B 0.9900 . ?
C12 C13 1.362(9) . ?
C12 H12A 0.9500 . ?
C13 C14 1.396(8) . ?
C13 H13A 0.9500 . ?
C14 C15 1.374(9) . ?
C14 C17 1.500(9) . ?
C15 C16 1.374(9) . ?
C15 H15A 0.9500 . ?
C16 H16A 0.9500 . ?
C17 C21 1.387(9) . ?
C17 C18 1.397(9) . ?
C18 C19 1.369(8) . ?
C18 H18A 0.9500 . ?
C19 H19A 0.9500 . ?
C20 C21 1.379(9) . ?
C20 H20A 0.9500 . ?
C21 H21A 0.9500 . ?
C22 C23 1.525(8) . ?
C22 H22A 0.9900 . ?
C22 H22B 0.9900 . ?
C23 H23A 0.9900 . ?
C23 H23B 0.9900 . ?
C24 C25 1.385(9) . ?
C24 H24A 0.9500 . ?
C25 C26 1.377(8) . ?
C25 H25A 0.9500 . ?
C26 C27 1.389(9) . ?
C26 C29 1.483(9) . ?
C27 C28 1.380(9) . ?
C27 H27A 0.9500 . ?
C28 H28A 0.9500 . ?
C29 C30 1.387(8) . ?
C29 C33 1.388(9) . ?
C30 C31 1.377(9) . ?
C30 H30A 0.9500 . ?
C31 H31A 0.9500 . ?
C32 C33 1.362(9) . ?
C32 H32A 0.9500 . ?
C33 H33A 0.9500 . ?
C34 C35 1.477(10) . ?
C34 H34A 0.9900 . ?
C34 H34B 0.9900 . ?
C35 C36 1.376(10) . ?
C35 C40 1.395(10) . ?
C36 C37 1.366(12) . ?
C36 H36A 0.9500 . ?
C37 C38 1.388(14) . ?
C37 H37A 0.9500 . ?
C38 C39 1.384(15) . ?
C38 C41 1.538(14) . ?
C39 C40 1.379(13) . ?
C39 H39A 0.9500 . ?
C40 H40A 0.9500 . ?
C41 C43 1.451(12) . ?
C41 C44 1.449(12) . ?
C41 C42 1.457(13) . ?
C42 H42A 0.9800 . ?
C42 H42B 0.9800 . ?
C42 H42C 0.9800 . ?
C43 H43A 0.9800 . ?
C43 H43B 0.9800 . ?
C43 H43C 0.9800 . ?
C44 H44A 0.9800 . ?
C44 H44B 0.9800 . ?
C44 H44C 0.9800 . ?
O1 C72 1.393(7) . ?
O1 C45 1.431(8) . ?
O2 C46 1.422(8) . ?
O2 C47 1.432(8) . ?
O3 C48 1.425(8) . ?
O3 C49 1.449(8) . ?
O4 C51 1.368(8) . ?
O4 C50 1.421(8) . ?
O5 C53 1.385(8) . ?
O5 C54 1.437(9) . ?
O6 C55 1.358(8) . ?
O6 C56 1.417(8) . ?
O7 C58 1.371(7) . ?
O7 C59 1.420(8) . ?
O8 C60 1.420(7) . ?
O8 C61 1.428(8) . ?
O9 C62 1.424(8) . ?
O9 C63 1.437(8) . ?
O10 C65 1.381(8) . ?
O10 C64 1.433(7) . ?
O11 C67 1.384(8) . ?
O11 C68 1.426(8) . ?
O12 C69 1.371(8) . ?
O12 C70 1.427(9) . ?
C45 C46 1.517(9) . ?
C45 H45A 0.9900 . ?
C45 H45B 0.9900 . ?
C46 H46A 0.9900 . ?
C46 H46B 0.9900 . ?
C47 C48 1.480(9) . ?
C47 H47A 0.9900 . ?
C47 H47B 0.9900 . ?
C48 H48A 0.9900 . ?
C48 H48B 0.9900 . ?
C49 C50 1.453(10) . ?
C49 H49A 0.9900 . ?
C49 H49B 0.9900 . ?
C50 H50A 0.9900 . ?
C50 H50B 0.9900 . ?
C51 C58 1.386(9) . ?
C51 C52 1.401(9) . ?
C52 C53 1.368(9) . ?
C52 H52A 0.9500 . ?
C53 C55 1.394(10) . ?
C54 H54A 0.9800 . ?
C54 H54B 0.9800 . ?
C54 H54C 0.9800 . ?
C55 C57 1.395(9) . ?
C56 H56A 0.9800 . ?
C56 H56B 0.9800 . ?
C56 H56C 0.9800 . ?
C57 C58 1.395(9) . ?
C57 H57A 0.9500 . ?
C59 C60 1.504(9) . ?
C59 H59A 0.9900 . ?
C59 H59B 0.9900 . ?
C60 H60A 0.9900 . ?
C60 H60B 0.9900 . ?
C61 C62 1.498(9) . ?
C61 H61A 0.9900 . ?
C61 H61B 0.9900 . ?
C62 H62A 0.9900 . ?
C62 H62B 0.9900 . ?
C63 C64 1.494(9) . ?
C63 H63A 0.9900 . ?
C63 H63B 0.9900 . ?
C64 H64A 0.9900 . ?
C64 H64B 0.9900 . ?
C65 C72 1.384(9) . ?
C65 C66 1.390(9) . ?
C66 C67 1.380(9) . ?
C66 H66A 0.9500 . ?
C67 C69 1.390(10) . ?
C68 H68A 0.9800 . ?
C68 H68B 0.9800 . ?
C68 H68C 0.9800 . ?
C69 C71 1.398(9) . ?
C70 H70A 0.9800 . ?
C70 H70B 0.9800 . ?
C70 H70C 0.9800 . ?
C71 C72 1.374(9) . ?
C71 H71A 0.9500 . ?
S1 O15 1.423(5) . ?
S1 O13 1.430(5) . ?
S1 O14 1.441(5) . ?
S1 C73 1.812(9) . ?
C73 F3 1.312(9) . ?
C73 F1 1.316(9) . ?
C73 F2 1.334(9) . ?
S2 O18 1.439(5) . ?
S2 O17 1.449(5) . ?
S2 O16 1.455(5) . ?
S2 C74 1.807(9) . ?
C74 F6 1.290(10) . ?
C74 F5 1.334(9) . ?
C74 F4 1.333(10) . ?
S3 O19 1.407(6) . ?
S3 O21 1.427(5) . ?
S3 O20 1.454(6) . ?
S3 C75 1.789(9) . ?
C75 F7 1.302(9) . ?
C75 F8 1.314(9) . ?
C75 F9 1.335(9) . ?
S4 O22 1.402(6) . ?
S4 O23 1.425(6) . ?
S4 O24 1.435(6) . ?
S4 C76 1.809(10) . ?
C76 F12 1.297(10) . ?
C76 F10 1.304(10) . ?
C76 F11 1.311(10) . ?
O25 C80 1.458(12) . ?
O25 C79 1.467(12) . ?
C77 C79 1.455(17) . ?
C77 H77A 0.9800 . ?
C77 H77B 0.9800 . ?
C77 H77C 0.9800 . ?
C78 C79 1.455(16) . ?
C78 H78A 0.9800 . ?
C78 H78B 0.9800 . ?
C78 H78C 0.9800 . ?
C79 H79A 1.0000 . ?
C80 C81 1.558(16) . ?
C80 C82 1.565(16) . ?
C80 H80A 1.0000 . ?
C81 H81A 0.9800 . ?
C81 H81B 0.9800 . ?
C81 H81C 0.9800 . ?
C82 H82A 0.9800 . ?
C82 H82B 0.9800 . ?
C82 H82C 0.9800 . ?
N1A C1A 1.113(9) . ?
C1A C2A 1.473(10) . ?
C2A H2AA 0.9800 . ?
C2A H2AB 0.9800 . ?
C2A H2AC 0.9800 . ?
N2A C3A 1.142(9) . ?
C3A C4A 1.426(10) . ?
C4A H4AA 0.9800 . ?
C4A H4AB 0.9800 . ?
C4A H4AC 0.9800 . ?
O1W H1WA 0.8501 . ?
O1W H1WB 0.8504 . ?
O26A C86A 1.444(17) . ?
O26A C85A 1.447(16) . ?
C83A C85A 1.453(17) . ?
C83A H83A 0.9800 . ?
C83A H83B 0.9800 . ?
C83A H83C 0.9800 . ?
C84A C85A 1.453(17) . ?
C84A H84A 0.9800 . ?
C84A H84B 0.9800 . ?
C84A H84C 0.9800 . ?
C85A H85A 1.0000 . ?
C86A C87A 1.57(2) . ?
C86A C88A 1.573(19) . ?
C86A H86A 1.0000 . ?
C87A H87A 0.9800 . ?
C87A H87B 0.9800 . ?
C87A H87C 0.9800 . ?
C88A H88A 0.9800 . ?
C88A H88B 0.9800 . ?
C88A H88C 0.9800 . ?
O26B C86B 1.458(17) . ?
O26B C85B 1.450(17) . ?
C83B C85B 1.442(17) . ?
C83B H83D 0.9800 . ?
C83B H83E 0.9800 . ?
C83B H83F 0.9800 . ?
C84B C85B 1.454(18) . ?
C84B H84D 0.9800 . ?
C84B H84E 0.9800 . ?
C84B H84F 0.9800 . ?
C85B H85B 1.0000 . ?
C86B C88B 1.57(2) . ?
C86B C87B 1.58(2) . ?
C86B H86B 1.0000 . ?
C87B H87D 0.9800 . ?
C87B H87E 0.9800 . ?
C87B H87F 0.9800 . ?
C88B H88D 0.9800 . ?
C88B H88E 0.9800 . ?
C88B H88F 0.9800 . ?
